data_1535699
loop_
_publ_author_name
'Hussain, F.'
'Bi, L.H.'
'Rauwald, U.'
'Reicke, M.'
'Kortz, U.'

_publ_section_title
;
 Structure and Solution Properties of the Cadmium(II)-Substituted
 Tungstoarsenate [Cd4 Cl2 (B-alpha-As W9 O34)2](12-)
;
_journal_name_full Polyhedron
_journal_page_first 847
_journal_page_last 852
_journal_volume 24
_journal_year 2005
_chemical_formula_sum 'As2 Cd4 Cl2 Cs4 H40 K3 Na3 O88 W18'
_chemical_name_systematic 'Cs4 K3 Na3 (Cd4 Cl2 (As W9 O34)2) (H2 O)20'
_space_group_IT_number 14
_symmetry_space_group_name_Hall '-P 2yn'
_symmetry_space_group_name_H-M 'P 1 21/n 1'
_cell_angle_alpha 90
_cell_angle_beta 90.274
_cell_angle_gamma 90
_cell_formula_units_Z 2
_cell_length_a 13.1402
_cell_length_b 19.0642
_cell_length_c 17.5666
_cell_volume 4400.513
_citation_journal_id_ASTM PLYHDE
_cod_data_source_file Hussain_PLYHDE_2005_1911.cif
_cod_data_source_block H40As2Cd4Cl2Cs4K3Na3O88W18
_cod_original_sg_symbol_Hall '-P 2ybc (x-z,y,z)'
_cod_original_formula_sum 'H40 As2 Cd4 Cl2 Cs4 K3 Na3 O88 W18'
_cod_database_code 1535699

loop_
_symmetry_equiv_pos_as_xyz
x,y,z
-x+1/2,y+1/2,-z+1/2
-x,-y,-z
x-1/2,-y-1/2,z-1/2

loop_
_atom_site_label
_atom_site_type_symbol
_atom_site_fract_x
_atom_site_fract_y
_atom_site_fract_z
_atom_site_occupancy
_atom_site_U_iso_or_equiv
O3 O-2 0.4321 0.4295 0.3075 1 0.0
O42 O-2 0.6408 -0.1435 0.9077 0.5 0.0
O6 O-2 0.2639 0.1257 0.6173 1 0.0
O30 O-2 0.3046 0.1307 0.7729 1 0.0
K2 K+1 0.3445 0.2852 0.808 0.5 0.0
O22 O-2 0.7663 0.0655 0.9155 1 0.0
K1 K+1 0.5183 -0.03415 0.8609 1 0.0
O17 O-2 0.1095 0.1991 1.015 1 0.0
W6 W+6 0.37525 0.24889 0.40611 1 0.0
O43 O-2 0.6469 0.1728 0.6207 0.5 0.0
O47 O-2 0.1022 -0.0824 0.5981 0.5 0.0
O31 O-2 0.1229 0.298 0.8306 1 0.0
O20 O-2 0.2816 0.1896 0.4284 1 0.0
Cl1 Cl-1 0.4433 0.2609 0.6608 1 0.0
O25 O-2 0.5861 0.4329 0.625 1 0.0
O4 O-2 0.5197 0.3124 0.3666 1 0.0
W7 W+6 0.75706 0.09383 0.81921 1 0.0
O32 O-2 0.7937 0.1133 0.7104 1 0.0
O34 O-2 0.4459 0.4501 0.7314 1 0.0
O19 O-2 0.37 0.3087 0.4813 1 0.0
Na1 Na+1 0.2942 0.2695 0.7778 0.5 0.0
O27 O-2 0.3595 0.4412 0.5939 1 0.0
Cs2 Cs+1 0.19109 0.27946 0.56958 0.75 0.0
O10 O-2 0.9128 0.0058 0.6764 1 0.0
W1 W+6 0.20368 0.11137 0.7014 1 0.0
O29 O-2 0.1483 0.2028 0.7238 1 0.0
O33 O-2 0.236 0.1989 0.8948 1 0.0
W8 W+6 0.5934 0.452 0.72544 1 0.0
O46 O-2 0.521 0.1031 0.6682 0.5 0.0
O44 O-2 0.515 -0.0759 0.294 0.5 0.0
O26 O-2 0.6274 0.3723 0.7651 1 0.0
W4 W+6 0.29763 0.10677 0.88671 1 0.0
W2 W+6 0.03811 0.26452 0.75387 1 0.0
O12 O-2 0.8983 0.1177 0.5735 1 0.0
O1 O-2 0.5053 0.4329 0.4574 1 0.0
O5 O-2 0.2216 0.0144 0.7154 1 0.0
O41 O-2 0.297 -0.0375 0.4765 0.5 0.0
O13 O-2 0.2469 0.0802 0.9752 1 0.0
O28 O-2 0.2584 0.3818 0.7155 1 0.0
O50 O-2 0.315 -0.0518 0.4279 0.5 0.0
W5 W+6 0.13222 0.25688 0.93908 1 0.0
O39 O-2 0.41 -0.087 0.9911 0.5 0.0
O45 O-2 0.475 0.2535 1.0135 0.5 0.0
O2 O-2 0.6375 0.4235 0.3316 1 0.0
O24 O-2 0.7234 0.4964 0.7152 1 0.0
Cs1 Cs+1 0.71904 0.25816 0.6678 0.75 0.0
Cd1 Cd+2 0.36468 0.50452 0.48195 1 0.0
O23 O-2 0.627 0.104 0.8081 1 0.0
O14 O-2 0.3052 0.011 0.8512 1 0.0
O35 O-2 0.1199 -0.0397 0.5687 1 0.0
O36 O-2 0.6215 0.053 0.3681 1 0.0
O11 O-2 1.0677 0.0908 0.6683 1 0.0
O15 O-2 0.4228 0.1226 0.9074 1 0.0
O48 O-2 0.424 0.3239 0.8426 0.5 0.0
Cs3 Cs+1 0.1245 0.07805 0.46713 0.5 0.0
O8 O-2 0.0473 0.3274 0.6867 1 0.0
O21 O-2 0.8005 0.187 0.8384 1 0.0
W9 W+6 0.31254 0.45998 0.6887 1 0.0
O37 O-2 0.5604 -0.0778 0.488 1 0.0
W3 W+6 0.92393 0.10331 0.66755 1 0.0
O49 O-2 0.214 0.0647 0.4216 0.5 0.0
O40 O-2 0.5516 0.2467 0.8622 0.5 0.0
O18 O-2 0.2048 0.3218 0.9799 1 0.0
O38 O-2 0.3854 0.0603 0.3011 1 0.0
Na2 Na+1 0.4644 -0.0021 0.4016 1 0.0
O9 O-2 0.9549 0.195 0.7039 1 0.0
O7 O-2 -0.0781 0.2937 0.8055 1 0.0
As1 As+5 0.52323 0.40137 0.36906 1 0.0
O16 O-2 -0.0054 0.298 0.9458 1 0.0
Cd2 Cd+2 0.47696 0.3559 0.56823 1 0.0
